data_4083934
loop_
_publ_author_name
'Mathur, Pradeep'
'Rai, Dhirendra K.'
'Joshi, Raj K.'
'Jha, Badrinath'
'Mobin, Shaikh M.'

_publ_section_title
;
 Synthesis of Novel Allene-Coordinated, Phosphido-Bridged Ru2Pt Clusters
 Involving Enyne to Allene Transformation
;
_journal_issue 14
_journal_name_full Organometallics
_journal_page_first 3857
_journal_paper_doi 10.1021/om500561b
_journal_volume 33
_journal_year 2014
_chemical_formula_sum 'C46 H28 Fe2 O6 Ru2'
_chemical_formula_weight 990.52
_chemical_name_systematic
;
 ?
;
_space_group_IT_number 14
_symmetry_cell_setting monoclinic
_symmetry_space_group_name_Hall '-P 2yn'
_symmetry_space_group_name_H-M 'P 1 21/n 1'
_atom_sites_solution_hydrogens geom
_atom_sites_solution_primary direct
_atom_sites_solution_secondary difmap
_audit_creation_method SHELXL-97
_cell_angle_alpha 90.00
_cell_angle_beta 92.099(2)
_cell_angle_gamma 90.00
_cell_formula_units_Z 4
_cell_length_a 18.0763(4)
_cell_length_b 7.3167(2)
_cell_length_c 28.2952(6)
_cell_measurement_reflns_used 10241
_cell_measurement_temperature 150(2)
_cell_measurement_theta_max 32.7614
_cell_measurement_theta_min 3.3033
_cell_volume 3739.78(15)
_computing_cell_refinement 'CrysAlis RED, Oxford Diffraction Ltd.,'
_computing_data_collection 'CrysAlis CCD, Oxford Diffraction Ltd.,'
_computing_data_reduction 'CrysAlis RED, Oxford Diffraction Ltd.,'
_computing_molecular_graphics Ortep3
_computing_publication_material Shelx97
_computing_structure_refinement 'SHELXL-97 (Sheldrick, 1997)'
_computing_structure_solution 'SHELXS-97 (Sheldrick, 1997)'
_diffrn_ambient_temperature 150(2)
_diffrn_detector_area_resol_mean 15.9948
_diffrn_measured_fraction_theta_full 0.998
_diffrn_measured_fraction_theta_max 0.998
_diffrn_measurement_device_type 'OXFORD DIFFRACTION XCALIBUR-S'
_diffrn_measurement_method \w/q-scan
_diffrn_radiation_monochromator graphite
_diffrn_radiation_source 'fine-focus sealed tube'
_diffrn_radiation_type MoK\a
_diffrn_radiation_wavelength 0.71073
_diffrn_reflns_av_R_equivalents 0.0518
_diffrn_reflns_av_sigmaI/netI 0.0622
_diffrn_reflns_limit_h_max 21
_diffrn_reflns_limit_h_min -20
_diffrn_reflns_limit_k_max 8
_diffrn_reflns_limit_k_min -8
_diffrn_reflns_limit_l_max 33
_diffrn_reflns_limit_l_min -33
_diffrn_reflns_number 29475
_diffrn_reflns_theta_full 25.00
_diffrn_reflns_theta_max 25.00
_diffrn_reflns_theta_min 3.31
_exptl_absorpt_coefficient_mu 1.605
_exptl_absorpt_correction_T_max 0.8560
_exptl_absorpt_correction_T_min 0.6622
_exptl_absorpt_correction_type multi-scan
_exptl_crystal_colour orange
_exptl_crystal_density_diffrn 1.759
_exptl_crystal_density_method 'not measured'
_exptl_crystal_description block
_exptl_crystal_F_000 1968
_exptl_crystal_size_max 0.28
_exptl_crystal_size_mid 0.17
_exptl_crystal_size_min 0.10
_refine_diff_density_max 0.572
_refine_diff_density_min -0.645
_refine_diff_density_rms 0.078
_refine_ls_extinction_method none
_refine_ls_goodness_of_fit_ref 0.842
_refine_ls_hydrogen_treatment mixed
_refine_ls_matrix_type full
_refine_ls_number_parameters 505
_refine_ls_number_reflns 6585
_refine_ls_number_restraints 0
_refine_ls_restrained_S_all 0.842
_refine_ls_R_factor_all 0.0483
_refine_ls_R_factor_gt 0.0287
_refine_ls_shift/su_max 0.001
_refine_ls_shift/su_mean 0.000
_refine_ls_structure_factor_coef Fsqd
_refine_ls_weighting_details 'calc w=1/[\s^2^(Fo^2^)+(0.0263P)^2^+0.0000P] where P=(Fo^2^+2Fc^2^)/3'
_refine_ls_weighting_scheme calc
_refine_ls_wR_factor_gt 0.0544
_refine_ls_wR_factor_ref 0.0567
_reflns_number_gt 4673
_reflns_number_total 6585
_reflns_threshold_expression >2sigma(I)
_cod_data_source_file om500561b_si_002.cif
_cod_data_source_block 2
_cod_depositor_comments
;
The following automatic conversions were performed:

'_symmetry_cell_setting' value 'Monoclinic' changed to 'monoclinic'
according to
/usr/data/users/saulius/crontab/automatic-downloads/rss-feeds/ACS/lib/dictionaries/cif_core.dic
dictionary named 'cif_core.dic' version 2.4.2 from 2011-04-26.

Automatic conversion script
Id: cif_fix_values 2281 2013-09-26 08:29:07Z andrius 

 Adding full bibliography for 4083933--4083941.cif.
;
_cod_original_sg_symbol_H-M 'P 21/n'
_cod_database_code 4083934

loop_
_symmetry_equiv_pos_as_xyz
'x, y, z'
'-x+1/2, y+1/2, -z+1/2'
'-x, -y, -z'
'x-1/2, -y-1/2, z-1/2'

loop_
_atom_site_label
_atom_site_type_symbol
_atom_site_fract_x
_atom_site_fract_y
_atom_site_fract_z
_atom_site_U_iso_or_equiv
_atom_site_adp_type
_atom_site_occupancy
_atom_site_symmetry_multiplicity
_atom_site_calc_flag
_atom_site_refinement_flags
Ru1 Ru 0.473501(16) -0.19953(4) 0.106592(10) 0.02474(8) Uani 1 1 d .
Ru2 Ru 0.495511(15) 0.00865(4) 0.185652(10) 0.02190(8) Uani 1 1 d .
Fe1 Fe 0.44686(3) -0.33935(6) 0.399948(17) 0.02014(12) Uani 1 1 d .
Fe2 Fe 0.77538(3) -0.38503(7) 0.036875(17) 0.02125(12) Uani 1 1 d .
O1 O 0.32904(15) -0.0629(4) 0.05661(9) 0.0425(8) Uani 1 1 d .
O2 O 0.47391(16) -0.5883(4) 0.06946(11) 0.0542(8) Uani 1 1 d .
O3 O 0.57214(16) -0.0323(5) 0.03124(10) 0.0652(10) Uani 1 1 d .
O4 O 0.60390(16) 0.2801(4) 0.14499(10) 0.0480(8) Uani 1 1 d .
O5 O 0.51305(17) 0.1371(4) 0.28827(10) 0.0495(8) Uani 1 1 d .
O6 O 0.35821(17) 0.2254(4) 0.15449(12) 0.0620(9) Uani 1 1 d .
C1 C 0.3816(2) -0.1170(5) 0.07466(12) 0.0306(9) Uani 1 1 d .
C2 C 0.4721(2) -0.4396(6) 0.08195(14) 0.0345(10) Uani 1 1 d .
C3 C 0.5342(2) -0.0941(6) 0.05794(14) 0.0406(11) Uani 1 1 d .
C4 C 0.5631(2) 0.1822(5) 0.16073(13) 0.0313(9) Uani 1 1 d .
C5 C 0.5062(2) 0.0921(5) 0.25004(14) 0.0308(9) Uani 1 1 d .
C6 C 0.4105(2) 0.1492(5) 0.16626(15) 0.0402(11) Uani 1 1 d .
C7 C 0.42158(19) -0.2463(4) 0.16924(12) 0.0211(8) Uani 1 1 d .
C8 C 0.47329(18) -0.2817(4) 0.20963(11) 0.0183(8) Uani 1 1 d .
C9 C 0.44989(18) -0.3388(4) 0.25565(12) 0.0195(8) Uani 1 1 d .
C10 C 0.43270(18) -0.3946(5) 0.29310(12) 0.0205(8) Uani 1 1 d .
C11 C 0.55107(18) -0.2585(4) 0.20102(11) 0.0186(8) Uani 1 1 d .
C12 C 0.56515(18) -0.2201(4) 0.15283(12) 0.0213(8) Uani 1 1 d .
C13 C 0.63877(19) -0.2081(5) 0.13735(11) 0.0217(8) Uani 1 1 d .
C14 C 0.69675(19) -0.2110(5) 0.11810(11) 0.0213(8) Uani 1 1 d .
C15 C 0.41113(18) -0.4556(4) 0.33813(11) 0.0206(8) Uani 1 1 d .
C16 C 0.4487(2) -0.5872(5) 0.36838(12) 0.0253(8) Uani 1 1 d .
H16 H 0.4920 -0.6539 0.3614 0.030 Uiso 1 1 calc R
C17 C 0.4086(2) -0.5983(5) 0.41057(12) 0.0292(9) Uani 1 1 d .
H17 H 0.4206 -0.6755 0.4367 0.035 Uiso 1 1 calc R
C18 C 0.3485(2) -0.4773(5) 0.40744(12) 0.0299(9) Uani 1 1 d .
H18 H 0.3133 -0.4582 0.4311 0.036 Uiso 1 1 calc R
C19 C 0.34918(19) -0.3882(5) 0.36284(12) 0.0244(8) Uani 1 1 d .
H19 H 0.3146 -0.2994 0.3515 0.029 Uiso 1 1 calc R
C20 C 0.52837(19) -0.1670(5) 0.38124(12) 0.0279(9) Uani 1 1 d .
H20 H 0.5473 -0.1562 0.3505 0.033 Uiso 1 1 calc R
C21 C 0.5549(2) -0.2847(5) 0.41673(13) 0.0316(9) Uani 1 1 d .
H21 H 0.5951 -0.3674 0.4144 0.038 Uiso 1 1 calc R
C22 C 0.5114(2) -0.2594(5) 0.45685(13) 0.0315(10) Uani 1 1 d .
H22 H 0.5171 -0.3225 0.4861 0.038 Uiso 1 1 calc R
C23 C 0.4586(2) -0.1250(5) 0.44565(13) 0.0334(10) Uani 1 1 d .
H23 H 0.4222 -0.0807 0.4662 0.040 Uiso 1 1 calc R
C24 C 0.4684(2) -0.0663(5) 0.39877(13) 0.0282(9) Uani 1 1 d .
H24 H 0.4401 0.0240 0.3821 0.034 Uiso 1 1 calc R
C25 C 0.34285(19) -0.2594(4) 0.17880(12) 0.0213(8) Uani 1 1 d .
C26 C 0.30974(19) -0.1712(5) 0.21652(12) 0.0264(9) Uani 1 1 d .
H26 H 0.3391 -0.0952 0.2369 0.032 Uiso 1 1 calc R
C27 C 0.23616(19) -0.1917(5) 0.22472(12) 0.0279(9) Uani 1 1 d .
H27 H 0.2149 -0.1293 0.2504 0.033 Uiso 1 1 calc R
C28 C 0.1927(2) -0.3029(5) 0.19580(13) 0.0304(9) Uani 1 1 d .
H28 H 0.1417 -0.3193 0.2017 0.036 Uiso 1 1 calc R
C29 C 0.2235(2) -0.3888(5) 0.15875(13) 0.0294(9) Uani 1 1 d .
H29 H 0.1936 -0.4654 0.1388 0.035 Uiso 1 1 calc R
C30 C 0.29753(19) -0.3667(5) 0.14951(12) 0.0245(8) Uani 1 1 d .
H30 H 0.3175 -0.4255 0.1229 0.029 Uiso 1 1 calc R
C31 C 0.76256(17) -0.2140(5) 0.09240(11) 0.0195(8) Uani 1 1 d .
C32 C 0.77567(19) -0.1143(5) 0.04991(12) 0.0233(8) Uani 1 1 d .
H32 H 0.7430 -0.0278 0.0353 0.028 Uiso 1 1 calc R
C33 C 0.84476(19) -0.1662(5) 0.03366(12) 0.0246(8) Uani 1 1 d .
H33 H 0.8673 -0.1198 0.0063 0.030 Uiso 1 1 calc R
C34 C 0.87512(18) -0.2984(5) 0.06452(12) 0.0247(8) Uani 1 1 d .
H34 H 0.9215 -0.3574 0.0614 0.030 Uiso 1 1 calc R
C35 C 0.82560(18) -0.3293(5) 0.10104(12) 0.0241(8) Uani 1 1 d .
H35 H 0.8328 -0.4117 0.1267 0.029 Uiso 1 1 calc R
C36 C 0.6781(2) -0.5213(6) 0.02847(18) 0.0500(13) Uani 1 1 d .
H36 H 0.6352 -0.5029 0.0463 0.060 Uiso 1 1 calc R
C37 C 0.6943(2) -0.4323(6) -0.01310(17) 0.0492(12) Uani 1 1 d .
H37 H 0.6647 -0.3417 -0.0287 0.059 Uiso 1 1 calc R
C38 C 0.7622(2) -0.5000(6) -0.02806(14) 0.0444(11) Uani 1 1 d .
H38 H 0.7866 -0.4630 -0.0557 0.053 Uiso 1 1 calc R
C39 C 0.7880(2) -0.6308(5) 0.00450(15) 0.0408(11) Uani 1 1 d .
H39 H 0.8326 -0.6987 0.0029 0.049 Uiso 1 1 calc R
C40 C 0.7362(3) -0.6437(5) 0.03982(16) 0.0490(12) Uani 1 1 d .
H40 H 0.7396 -0.7213 0.0667 0.059 Uiso 1 1 calc R
C41 C 0.61038(18) -0.2890(5) 0.23885(11) 0.0200(8) Uani 1 1 d .
C42 C 0.6131(2) -0.4550(5) 0.26298(13) 0.0287(9) Uani 1 1 d .
H42 H 0.5793 -0.5494 0.2542 0.034 Uiso 1 1 calc R
C43 C 0.6647(2) -0.4839(6) 0.29963(14) 0.0379(10) Uani 1 1 d .
H43 H 0.6657 -0.5971 0.3161 0.046 Uiso 1 1 calc R
C44 C 0.7144(2) -0.3493(6) 0.31220(13) 0.0370(10) Uani 1 1 d .
H44 H 0.7493 -0.3683 0.3376 0.044 Uiso 1 1 calc R
C45 C 0.7134(2) -0.1873(6) 0.28803(13) 0.0351(10) Uani 1 1 d .
H45 H 0.7484 -0.0951 0.2964 0.042 Uiso 1 1 calc R
C46 C 0.66192(19) -0.1564(5) 0.25160(12) 0.0265(9) Uani 1 1 d .
H46 H 0.6619 -0.0432 0.2352 0.032 Uiso 1 1 calc R

loop_
_atom_site_aniso_label
_atom_site_aniso_U_11
_atom_site_aniso_U_22
_atom_site_aniso_U_33
_atom_site_aniso_U_23
_atom_site_aniso_U_13
_atom_site_aniso_U_12
Ru1 0.01896(17) 0.0366(2) 0.01872(16) 0.00457(14) 0.00161(12) 0.00363(13)
Ru2 0.01951(16) 0.02160(16) 0.02484(16) 0.00275(13) 0.00442(12) 0.00150(13)
Fe1 0.0212(3) 0.0211(3) 0.0182(3) -0.0009(2) 0.0018(2) -0.0033(2)
Fe2 0.0208(3) 0.0218(3) 0.0213(3) -0.0022(2) 0.0022(2) 0.0014(2)
O1 0.0235(17) 0.066(2) 0.0377(17) 0.0163(14) -0.0027(13) 0.0120(14)
O2 0.051(2) 0.047(2) 0.063(2) -0.0164(18) -0.0165(16) 0.0122(16)
O3 0.0324(19) 0.122(3) 0.0416(19) 0.0395(19) 0.0090(15) 0.0011(18)
O4 0.0377(18) 0.0469(19) 0.060(2) 0.0210(16) 0.0054(15) -0.0139(14)
O5 0.077(2) 0.0378(19) 0.0349(18) -0.0134(14) 0.0176(16) -0.0051(15)
O6 0.039(2) 0.043(2) 0.103(3) 0.0187(19) -0.0018(18) 0.0172(16)
C1 0.032(2) 0.042(3) 0.019(2) 0.0076(18) 0.0063(18) -0.0018(19)
C2 0.021(2) 0.051(3) 0.031(2) -0.001(2) -0.0052(17) 0.0068(19)
C3 0.021(2) 0.068(3) 0.032(2) 0.011(2) -0.0041(19) 0.007(2)
C4 0.026(2) 0.034(2) 0.034(2) 0.0016(19) -0.0017(18) 0.0101(19)
C5 0.035(2) 0.019(2) 0.040(3) 0.0042(19) 0.015(2) -0.0030(17)
C6 0.035(3) 0.024(2) 0.062(3) 0.007(2) 0.008(2) -0.0033(19)
C7 0.025(2) 0.0099(18) 0.029(2) -0.0069(15) 0.0170(16) -0.0044(14)
C8 0.023(2) 0.0168(19) 0.0157(18) -0.0005(15) 0.0032(15) 0.0003(15)
C9 0.0158(19) 0.021(2) 0.022(2) -0.0029(15) -0.0026(15) 0.0010(15)
C10 0.016(2) 0.023(2) 0.022(2) -0.0020(16) -0.0004(15) -0.0017(15)
C11 0.020(2) 0.0159(19) 0.0200(19) -0.0017(14) -0.0004(15) 0.0025(14)
C12 0.020(2) 0.0181(19) 0.026(2) 0.0000(16) 0.0012(15) 0.0027(15)
C13 0.026(2) 0.022(2) 0.0174(19) 0.0017(15) -0.0017(16) 0.0051(16)
C14 0.020(2) 0.024(2) 0.0204(19) -0.0034(16) -0.0013(16) 0.0011(16)
C15 0.019(2) 0.022(2) 0.0203(19) -0.0014(15) 0.0002(15) -0.0051(14)
C16 0.034(2) 0.020(2) 0.022(2) -0.0049(16) -0.0011(17) -0.0027(17)
C17 0.046(3) 0.023(2) 0.018(2) 0.0033(16) -0.0046(18) -0.0143(19)
C18 0.029(2) 0.039(2) 0.022(2) -0.0092(18) 0.0085(16) -0.0175(19)
C19 0.019(2) 0.028(2) 0.026(2) -0.0048(17) 0.0007(16) -0.0060(16)
C20 0.026(2) 0.033(2) 0.025(2) -0.0018(17) 0.0017(17) -0.0126(17)
C21 0.024(2) 0.028(2) 0.043(3) -0.0053(19) -0.0042(18) -0.0029(17)
C22 0.038(2) 0.036(3) 0.020(2) -0.0011(17) -0.0098(18) -0.0172(19)
C23 0.032(2) 0.033(2) 0.035(2) -0.0180(19) 0.0092(19) -0.0130(19)
C24 0.028(2) 0.019(2) 0.037(2) -0.0030(17) -0.0032(18) -0.0065(16)
C25 0.024(2) 0.018(2) 0.0211(19) 0.0066(15) -0.0007(16) 0.0018(15)
C26 0.023(2) 0.030(2) 0.027(2) -0.0005(17) 0.0007(16) 0.0009(16)
C27 0.027(2) 0.032(2) 0.026(2) 0.0082(18) 0.0101(17) 0.0081(17)
C28 0.018(2) 0.037(2) 0.036(2) 0.015(2) 0.0046(17) 0.0009(18)
C29 0.022(2) 0.029(2) 0.037(2) 0.0048(18) -0.0059(18) -0.0054(17)
C30 0.025(2) 0.024(2) 0.024(2) 0.0027(16) 0.0021(16) 0.0048(16)
C31 0.0153(19) 0.022(2) 0.0212(19) -0.0048(16) -0.0013(14) -0.0026(15)
C32 0.028(2) 0.020(2) 0.022(2) 0.0024(16) -0.0011(16) 0.0030(16)
C33 0.024(2) 0.027(2) 0.023(2) 0.0006(16) 0.0060(16) -0.0057(16)
C34 0.0134(19) 0.035(2) 0.026(2) -0.0062(18) 0.0029(15) 0.0001(16)
C35 0.021(2) 0.031(2) 0.020(2) 0.0016(16) -0.0014(15) 0.0033(16)
C36 0.033(3) 0.043(3) 0.074(4) -0.030(3) 0.017(2) -0.018(2)
C37 0.039(3) 0.039(3) 0.067(3) -0.020(2) -0.029(2) 0.004(2)
C38 0.044(3) 0.060(3) 0.029(2) -0.018(2) 0.002(2) -0.015(2)
C39 0.043(3) 0.034(3) 0.044(3) -0.019(2) -0.001(2) 0.009(2)
C40 0.078(4) 0.021(2) 0.048(3) -0.007(2) 0.005(3) -0.011(2)
C41 0.0162(19) 0.030(2) 0.0140(18) -0.0034(16) 0.0022(14) 0.0011(16)
C42 0.027(2) 0.029(2) 0.030(2) 0.0039(17) -0.0008(17) 0.0033(16)
C43 0.030(2) 0.045(3) 0.038(2) 0.015(2) -0.0011(19) 0.012(2)
C44 0.023(2) 0.060(3) 0.028(2) 0.002(2) -0.0059(18) 0.012(2)
C45 0.022(2) 0.053(3) 0.030(2) -0.008(2) -0.0042(17) -0.0040(19)
C46 0.021(2) 0.034(2) 0.025(2) 0.0026(17) 0.0023(16) -0.0003(16)

loop_
_atom_type_symbol
_atom_type_description
_atom_type_scat_dispersion_real
_atom_type_scat_dispersion_imag
_atom_type_scat_source
C C 0.0033 0.0016 'International Tables Vol C Tables 4.2.6.8 and 6.1.1.4'
H H 0.0000 0.0000 'International Tables Vol C Tables 4.2.6.8 and 6.1.1.4'
O O 0.0106 0.0060 'International Tables Vol C Tables 4.2.6.8 and 6.1.1.4'
Fe Fe 0.3463 0.8444 'International Tables Vol C Tables 4.2.6.8 and 6.1.1.4'
Ru Ru -1.2594 0.8363 'International Tables Vol C Tables 4.2.6.8 and 6.1.1.4'

loop_
_geom_angle_atom_site_label_1
_geom_angle_atom_site_label_2
_geom_angle_atom_site_label_3
_geom_angle
C2 Ru1 C3 96.16(18)
C2 Ru1 C1 96.71(16)
C3 Ru1 C1 92.45(15)
C2 Ru1 C7 99.36(14)
C3 Ru1 C7 163.07(16)
C1 Ru1 C7 92.43(14)
C2 Ru1 C12 99.45(14)
C3 Ru1 C12 90.95(14)
C1 Ru1 C12 163.03(14)
C7 Ru1 C12 79.89(14)
C2 Ru1 Ru2 145.33(12)
C3 Ru1 Ru2 106.82(13)
C1 Ru1 Ru2 107.62(11)
C7 Ru1 Ru2 56.27(9)
C12 Ru1 Ru2 55.56(9)
C6 Ru2 C4 93.12(16)
C6 Ru2 C5 98.79(17)
C4 Ru2 C5 95.45(15)
C6 Ru2 C11 151.35(14)
C4 Ru2 C11 111.32(13)
C5 Ru2 C11 93.69(14)
C6 Ru2 C8 116.11(14)
C4 Ru2 C8 148.52(13)
C5 Ru2 C8 91.52(13)
C11 Ru2 C8 37.44(11)
C6 Ru2 C12 135.92(16)
C4 Ru2 C12 88.16(13)
C5 Ru2 C12 124.97(14)
C11 Ru2 C12 36.49(11)
C8 Ru2 C12 63.06(11)
C6 Ru2 C7 85.68(15)
C4 Ru2 C7 145.70(14)
C5 Ru2 C7 118.64(13)
C11 Ru2 C7 65.73(12)
C8 Ru2 C7 37.30(12)
C12 Ru2 C7 69.94(11)
C6 Ru2 Ru1 88.48(13)
C4 Ru2 Ru1 98.30(11)
C5 Ru2 Ru1 164.07(11)
C11 Ru2 Ru1 73.83(8)
C8 Ru2 Ru1 72.54(8)
C12 Ru2 Ru1 47.92(9)
C7 Ru2 Ru1 47.43(8)
C16 Fe1 C20 114.80(14)
C16 Fe1 C15 41.69(13)
C20 Fe1 C15 104.32(13)
C16 Fe1 C21 104.40(15)
C20 Fe1 C21 40.21(14)
C15 Fe1 C21 123.83(14)
C16 Fe1 C24 150.05(14)
C20 Fe1 C24 40.78(14)
C15 Fe1 C24 116.88(14)
C21 Fe1 C24 68.15(15)
C16 Fe1 C23 165.23(16)
C20 Fe1 C23 68.10(14)
C15 Fe1 C23 153.06(16)
C21 Fe1 C23 67.91(15)
C24 Fe1 C23 40.55(14)
C16 Fe1 C22 126.01(15)
C20 Fe1 C22 68.11(14)
C15 Fe1 C22 162.90(15)
C21 Fe1 C22 40.72(14)
C24 Fe1 C22 68.11(15)
C23 Fe1 C22 40.13(15)
C16 Fe1 C17 40.92(14)
C20 Fe1 C17 150.43(15)
C15 Fe1 C17 68.86(13)
C21 Fe1 C17 118.40(16)
C24 Fe1 C17 168.10(15)
C23 Fe1 C17 130.39(14)
C22 Fe1 C17 109.68(15)
C16 Fe1 C19 69.24(15)
C20 Fe1 C19 126.54(14)
C15 Fe1 C19 41.00(13)
C21 Fe1 C19 162.76(14)
C24 Fe1 C19 108.91(15)
C23 Fe1 C19 121.71(15)
C22 Fe1 C19 155.57(14)
C17 Fe1 C19 67.93(15)
C16 Fe1 C18 68.56(14)
C20 Fe1 C18 165.98(15)
C15 Fe1 C18 68.60(13)
C21 Fe1 C18 153.76(16)
C24 Fe1 C18 130.41(15)
C23 Fe1 C18 112.40(14)
C22 Fe1 C18 121.98(14)
C17 Fe1 C18 39.93(14)
C19 Fe1 C18 40.40(13)
C32 Fe2 C40 155.57(16)
C32 Fe2 C38 124.99(17)
C40 Fe2 C38 67.64(18)
C32 Fe2 C36 120.10(16)
C40 Fe2 C36 40.66(17)
C38 Fe2 C36 67.49(17)
C32 Fe2 C31 41.52(13)
C40 Fe2 C31 119.67(15)
C38 Fe2 C31 160.95(17)
C36 Fe2 C31 105.73(15)
C32 Fe2 C37 106.99(16)
C40 Fe2 C37 67.93(19)
C38 Fe2 C37 40.51(16)
C36 Fe2 C37 39.93(17)
C31 Fe2 C37 123.01(16)
C32 Fe2 C39 162.13(15)
C40 Fe2 C39 40.28(16)
C38 Fe2 C39 40.22(16)
C36 Fe2 C39 67.87(17)
C31 Fe2 C39 155.75(16)
C37 Fe2 C39 68.00(17)
C32 Fe2 C33 40.39(13)
C40 Fe2 C33 162.47(18)
C38 Fe2 C33 109.72(15)
C36 Fe2 C33 156.01(18)
C31 Fe2 C33 68.77(13)
C37 Fe2 C33 122.20(17)
C39 Fe2 C33 126.52(15)
C32 Fe2 C34 68.15(14)
C40 Fe2 C34 125.51(18)
C38 Fe2 C34 123.32(15)
C36 Fe2 C34 161.48(19)
C31 Fe2 C34 68.63(13)
C37 Fe2 C34 157.84(18)
C39 Fe2 C34 109.61(16)
C33 Fe2 C34 40.19(13)
C32 Fe2 C35 69.06(14)
C40 Fe2 C35 107.17(17)
C38 Fe2 C35 157.35(16)
C36 Fe2 C35 123.92(17)
C31 Fe2 C35 41.19(13)
C37 Fe2 C35 160.13(17)
C39 Fe2 C35 121.58(16)
C33 Fe2 C35 68.18(14)
C34 Fe2 C35 40.42(13)
O1 C1 Ru1 177.5(4)
O2 C2 Ru1 175.7(4)
O3 C3 Ru1 176.8(4)
O4 C4 Ru2 177.6(3)
O5 C5 Ru2 178.4(4)
O6 C6 Ru2 176.8(4)
C25 C7 C8 116.1(3)
C25 C7 Ru1 130.3(3)
C8 C7 Ru1 113.6(2)
C25 C7 Ru2 124.8(2)
C8 C7 Ru2 69.11(18)
Ru1 C7 Ru2 76.30(10)
C9 C8 C11 120.3(3)
C9 C8 C7 123.5(3)
C11 C8 C7 116.2(3)
C9 C8 Ru2 126.9(2)
C11 C8 Ru2 69.87(17)
C7 C8 Ru2 73.59(17)
C10 C9 C8 176.4(4)
C9 C10 C15 178.1(4)
C12 C11 C8 113.2(3)
C12 C11 C41 124.3(3)
C8 C11 C41 122.3(3)
C12 C11 Ru2 74.69(19)
C8 C11 Ru2 72.69(18)
C41 C11 Ru2 124.9(2)
C13 C12 C11 120.7(3)
C13 C12 Ru1 122.4(2)
C11 C12 Ru1 116.8(2)
C13 C12 Ru2 127.6(2)
C11 C12 Ru2 68.82(18)
Ru1 C12 Ru2 76.52(11)
C14 C13 C12 169.9(4)
C13 C14 C31 176.2(3)
C10 C15 C19 125.3(3)
C10 C15 C16 127.2(3)
C19 C15 C16 107.5(3)
C10 C15 Fe1 123.6(2)
C19 C15 Fe1 70.37(19)
C16 C15 Fe1 68.90(19)
C17 C16 C15 107.1(3)
C17 C16 Fe1 70.3(2)
C15 C16 Fe1 69.41(19)
C17 C16 H16 126.5
C15 C16 H16 126.5
Fe1 C16 H16 125.4
C18 C17 C16 109.2(3)
C18 C17 Fe1 70.8(2)
C16 C17 Fe1 68.75(19)
C18 C17 H17 125.4
C16 C17 H17 125.4
Fe1 C17 H17 126.6
C17 C18 C19 108.3(3)
C17 C18 Fe1 69.3(2)
C19 C18 Fe1 69.40(19)
C17 C18 H18 125.9
C19 C18 H18 125.9
Fe1 C18 H18 127.0
C18 C19 C15 108.0(3)
C18 C19 Fe1 70.2(2)
C15 C19 Fe1 68.63(19)
C18 C19 H19 126.0
C15 C19 H19 126.0
Fe1 C19 H19 126.7
C21 C20 C24 108.4(3)
C21 C20 Fe1 70.2(2)
C24 C20 Fe1 70.0(2)
C21 C20 H20 125.8
C24 C20 H20 125.8
Fe1 C20 H20 125.6
C20 C21 C22 108.1(3)
C20 C21 Fe1 69.6(2)
C22 C21 Fe1 69.9(2)
C20 C21 H21 126.0
C22 C21 H21 126.0
Fe1 C21 H21 126.1
C23 C22 C21 107.7(3)
C23 C22 Fe1 69.9(2)
C21 C22 Fe1 69.4(2)
C23 C22 H22 126.1
C21 C22 H22 126.1
Fe1 C22 H22 126.1
C22 C23 C24 108.5(3)
C22 C23 Fe1 69.9(2)
C24 C23 Fe1 69.6(2)
C22 C23 H23 125.7
C24 C23 H23 125.7
Fe1 C23 H23 126.3
C23 C24 C20 107.2(3)
C23 C24 Fe1 69.8(2)
C20 C24 Fe1 69.2(2)
C23 C24 H24 126.4
C20 C24 H24 126.4
Fe1 C24 H24 126.2
C30 C25 C26 117.2(3)
C30 C25 C7 119.0(3)
C26 C25 C7 123.9(3)
C27 C26 C25 121.6(3)
C27 C26 H26 119.2
C25 C26 H26 119.2
C26 C27 C28 120.1(3)
C26 C27 H27 120.0
C28 C27 H27 120.0
C29 C28 C27 119.3(3)
C29 C28 H28 120.4
C27 C28 H28 120.4
C28 C29 C30 121.3(4)
C28 C29 H29 119.4
C30 C29 H29 119.4
C29 C30 C25 120.5(3)
C29 C30 H30 119.8
C25 C30 H30 119.8
C14 C31 C35 126.8(3)
C14 C31 C32 126.2(3)
C35 C31 C32 106.7(3)
C14 C31 Fe2 121.9(2)
C35 C31 Fe2 69.88(19)
C32 C31 Fe2 68.72(18)
C33 C32 C31 108.3(3)
C33 C32 Fe2 70.69(19)
C31 C32 Fe2 69.76(19)
C33 C32 H32 125.8
C31 C32 H32 125.8
Fe2 C32 H32 125.3
C32 C33 C34 108.4(3)
C32 C33 Fe2 68.91(19)
C34 C33 Fe2 69.99(19)
C32 C33 H33 125.8
C34 C33 H33 125.8
Fe2 C33 H33 126.9
C33 C34 C35 108.8(3)
C33 C34 Fe2 69.8(2)
C35 C34 Fe2 69.83(19)
C33 C34 H34 125.6
C35 C34 H34 125.6
Fe2 C34 H34 126.4
C34 C35 C31 107.6(3)
C34 C35 Fe2 69.7(2)
C31 C35 Fe2 68.93(19)
C34 C35 H35 126.2
C31 C35 H35 126.2
Fe2 C35 H35 126.7
C37 C36 C40 108.3(4)
C37 C36 Fe2 70.1(2)
C40 C36 Fe2 69.5(2)
C37 C36 H36 125.8
C40 C36 H36 125.8
Fe2 C36 H36 126.1
C36 C37 C38 107.7(4)
C36 C37 Fe2 70.0(3)
C38 C37 Fe2 69.7(2)
C36 C37 H37 126.2
C38 C37 H37 126.2
Fe2 C37 H37 125.8
C39 C38 C37 108.5(4)
C39 C38 Fe2 70.2(2)
C37 C38 Fe2 69.8(2)
C39 C38 H38 125.8
C37 C38 H38 125.8
Fe2 C38 H38 125.8
C38 C39 C40 107.6(4)
C38 C39 Fe2 69.6(2)
C40 C39 Fe2 69.4(2)
C38 C39 H39 126.2
C40 C39 H39 126.2
Fe2 C39 H39 126.3
C39 C40 C36 107.9(4)
C39 C40 Fe2 70.3(2)
C36 C40 Fe2 69.8(2)
C39 C40 H40 126.1
C36 C40 H40 126.1
Fe2 C40 H40 125.4
C46 C41 C42 118.1(3)
C46 C41 C11 122.5(3)
C42 C41 C11 119.3(3)
C43 C42 C41 120.7(4)
C43 C42 H42 119.7
C41 C42 H42 119.7
C44 C43 C42 120.1(4)
C44 C43 H43 120.0
C42 C43 H43 120.0
C45 C44 C43 119.8(4)
C45 C44 H44 120.1
C43 C44 H44 120.1
C44 C45 C46 120.7(4)
C44 C45 H45 119.6
C46 C45 H45 119.6
C45 C46 C41 120.6(4)
C45 C46 H46 119.7
C41 C46 H46 119.7

loop_
_geom_bond_atom_site_label_1
_geom_bond_atom_site_label_2
_geom_bond_distance
Ru1 C2 1.890(5)
Ru1 C3 1.951(4)
Ru1 C1 1.958(4)
Ru1 C7 2.064(3)
Ru1 C12 2.079(3)
Ru1 Ru2 2.7235(4)
Ru2 C6 1.912(4)
Ru2 C4 1.914(4)
Ru2 C5 1.924(4)
Ru2 C11 2.233(3)
Ru2 C8 2.270(3)
Ru2 C12 2.310(3)
Ru2 C7 2.331(3)
Fe1 C16 2.022(3)
Fe1 C20 2.025(3)
Fe1 C15 2.029(3)
Fe1 C21 2.032(4)
Fe1 C24 2.036(3)
Fe1 C23 2.039(3)
Fe1 C22 2.039(3)
Fe1 C17 2.043(4)
Fe1 C19 2.052(3)
Fe1 C18 2.063(3)
Fe2 C32 2.015(3)
Fe2 C40 2.023(4)
Fe2 C38 2.027(4)
Fe2 C36 2.027(4)
Fe2 C31 2.028(3)
Fe2 C37 2.029(4)
Fe2 C39 2.035(4)
Fe2 C33 2.038(3)
Fe2 C34 2.040(3)
Fe2 C35 2.041(3)
O1 C1 1.133(4)
O2 C2 1.145(4)
O3 C3 1.132(4)
O4 C4 1.131(4)
O5 C5 1.133(4)
O6 C6 1.137(5)
C7 C25 1.461(5)
C7 C8 1.473(5)
C8 C9 1.446(4)
C8 C11 1.446(4)
C9 C10 1.187(4)
C10 C15 1.418(5)
C11 C12 1.424(4)
C11 C41 1.504(4)
C12 C13 1.419(5)
C13 C14 1.199(4)
C14 C31 1.417(4)
C15 C19 1.430(4)
C15 C16 1.442(5)
C16 C17 1.421(5)
C16 H16 0.9500
C17 C18 1.402(5)
C17 H17 0.9500
C18 C19 1.421(5)
C18 H18 0.9500
C19 H19 0.9500
C20 C21 1.395(5)
C20 C24 1.415(5)
C20 H20 0.9500
C21 C22 1.416(5)
C21 H21 0.9500
C22 C23 1.399(5)
C22 H22 0.9500
C23 C24 1.412(5)
C23 H23 0.9500
C24 H24 0.9500
C25 C30 1.388(5)
C25 C26 1.400(5)
C26 C27 1.367(5)
C26 H26 0.9500
C27 C28 1.379(5)
C27 H27 0.9500
C28 C29 1.360(5)
C28 H28 0.9500
C29 C30 1.382(5)
C29 H29 0.9500
C30 H30 0.9500
C31 C35 1.432(5)
C31 C32 1.433(4)
C32 C33 1.399(4)
C32 H32 0.9500
C33 C34 1.401(5)
C33 H33 0.9500
C34 C35 1.410(4)
C34 H34 0.9500
C35 H35 0.9500
C36 C37 1.385(6)
C36 C40 1.407(6)
C36 H36 0.9500
C37 C38 1.404(6)
C37 H37 0.9500
C38 C39 1.396(6)
C38 H38 0.9500
C39 C40 1.397(5)
C39 H39 0.9500
C40 H40 0.9500
C41 C46 1.383(5)
C41 C42 1.393(5)
C42 C43 1.385(5)
C42 H42 0.9500
C43 C44 1.370(5)
C43 H43 0.9500
C44 C45 1.368(5)
C44 H44 0.9500
C45 C46 1.381(5)
C45 H45 0.9500
C46 H46 0.9500

loop_
_geom_torsion_atom_site_label_1
_geom_torsion_atom_site_label_2
_geom_torsion_atom_site_label_3
_geom_torsion_atom_site_label_4
_geom_torsion
C2 Ru1 Ru2 C6 -137.1(2)
C3 Ru1 Ru2 C6 93.56(17)
C1 Ru1 Ru2 C6 -4.65(16)
C7 Ru1 Ru2 C6 -85.52(17)
C12 Ru1 Ru2 C6 172.83(16)
C2 Ru1 Ru2 C4 130.0(2)
C3 Ru1 Ru2 C4 0.63(16)
C1 Ru1 Ru2 C4 -97.58(15)
C7 Ru1 Ru2 C4 -178.45(16)
C12 Ru1 Ru2 C4 79.90(15)
C2 Ru1 Ru2 C5 -19.4(5)
C3 Ru1 Ru2 C5 -148.8(4)
C1 Ru1 Ru2 C5 113.0(4)
C7 Ru1 Ru2 C5 32.1(4)
C12 Ru1 Ru2 C5 -69.5(4)
C2 Ru1 Ru2 C11 20.1(2)
C3 Ru1 Ru2 C11 -109.26(15)
C1 Ru1 Ru2 C11 152.52(14)
C7 Ru1 Ru2 C11 71.65(15)
C12 Ru1 Ru2 C11 -30.00(14)
C2 Ru1 Ru2 C8 -19.1(2)
C3 Ru1 Ru2 C8 -148.42(15)
C1 Ru1 Ru2 C8 113.37(14)
C7 Ru1 Ru2 C8 32.50(15)
C12 Ru1 Ru2 C8 -69.15(14)
C2 Ru1 Ru2 C12 50.1(2)
C3 Ru1 Ru2 C12 -79.26(16)
C1 Ru1 Ru2 C12 -177.48(15)
C7 Ru1 Ru2 C12 101.65(16)
C2 Ru1 Ru2 C7 -51.6(2)
C3 Ru1 Ru2 C7 179.09(17)
C1 Ru1 Ru2 C7 80.87(16)
C12 Ru1 Ru2 C7 -101.65(16)
C2 Ru1 C1 O1 -167(7)
C3 Ru1 C1 O1 -70(7)
C7 Ru1 C1 O1 94(7)
C12 Ru1 C1 O1 31(8)
Ru2 Ru1 C1 O1 38(7)
C3 Ru1 C2 O2 112(5)
C1 Ru1 C2 O2 -155(5)
C7 Ru1 C2 O2 -61(5)
C12 Ru1 C2 O2 20(5)
Ru2 Ru1 C2 O2 -20(5)
C2 Ru1 C3 O3 -109(7)
C1 Ru1 C3 O3 154(7)
C7 Ru1 C3 O3 47(7)
C12 Ru1 C3 O3 -9(7)
Ru2 Ru1 C3 O3 45(7)
C6 Ru2 C4 O4 -119(9)
C5 Ru2 C4 O4 142(9)
C11 Ru2 C4 O4 46(9)
C8 Ru2 C4 O4 40(9)
C12 Ru2 C4 O4 17(9)
C7 Ru2 C4 O4 -32(9)
Ru1 Ru2 C4 O4 -30(9)
C6 Ru2 C5 O5 145(12)
C4 Ru2 C5 O5 -121(12)
C11 Ru2 C5 O5 -10(12)
C8 Ru2 C5 O5 28(12)
C12 Ru2 C5 O5 -30(12)
C7 Ru2 C5 O5 55(12)
Ru1 Ru2 C5 O5 28(12)
C4 Ru2 C6 O6 149(7)
C5 Ru2 C6 O6 -115(7)
C11 Ru2 C6 O6 0(7)
C8 Ru2 C6 O6 -18(7)
C12 Ru2 C6 O6 59(7)
C7 Ru2 C6 O6 4(7)
Ru1 Ru2 C6 O6 51(7)
C2 Ru1 C7 C25 -82.5(3)
C3 Ru1 C7 C25 121.3(5)
C1 Ru1 C7 C25 14.7(3)
C12 Ru1 C7 C25 179.4(3)
Ru2 Ru1 C7 C25 124.3(3)
C2 Ru1 C7 C8 93.6(2)
C3 Ru1 C7 C8 -62.5(6)
C1 Ru1 C7 C8 -169.2(2)
C12 Ru1 C7 C8 -4.4(2)
Ru2 Ru1 C7 C8 -59.5(2)
C2 Ru1 C7 Ru2 153.16(13)
C3 Ru1 C7 Ru2 -3.0(6)
C1 Ru1 C7 Ru2 -109.63(13)
C12 Ru1 C7 Ru2 55.13(11)
C6 Ru2 C7 C25 -37.9(3)
C4 Ru2 C7 C25 -127.1(3)
C5 Ru2 C7 C25 59.7(3)
C11 Ru2 C7 C25 140.2(3)
C8 Ru2 C7 C25 107.9(3)
C12 Ru2 C7 C25 179.4(3)
Ru1 Ru2 C7 C25 -129.9(3)
C6 Ru2 C7 C8 -145.8(2)
C4 Ru2 C7 C8 125.0(3)
C5 Ru2 C7 C8 -48.2(2)
C11 Ru2 C7 C8 32.29(17)
C12 Ru2 C7 C8 71.56(19)
Ru1 Ru2 C7 C8 122.3(2)
C6 Ru2 C7 Ru1 91.91(15)
C4 Ru2 C7 Ru1 2.7(3)
C5 Ru2 C7 Ru1 -170.42(14)
C11 Ru2 C7 Ru1 -89.97(12)
C8 Ru2 C7 Ru1 -122.3(2)
C12 Ru2 C7 Ru1 -50.70(11)
C25 C7 C8 C9 4.2(5)
Ru1 C7 C8 C9 -172.5(2)
Ru2 C7 C8 C9 123.8(3)
C25 C7 C8 C11 -176.5(3)
Ru1 C7 C8 C11 6.7(4)
Ru2 C7 C8 C11 -57.0(2)
C25 C7 C8 Ru2 -119.6(3)
Ru1 C7 C8 Ru2 63.70(16)
C6 Ru2 C8 C9 -81.3(3)
C4 Ru2 C8 C9 122.3(3)
C5 Ru2 C8 C9 19.3(3)
C11 Ru2 C8 C9 113.4(4)
C12 Ru2 C8 C9 148.3(3)
C7 Ru2 C8 C9 -119.9(4)
Ru1 Ru2 C8 C9 -160.6(3)
C6 Ru2 C8 C11 165.4(2)
C4 Ru2 C8 C11 8.9(3)
C5 Ru2 C8 C11 -94.1(2)
C12 Ru2 C8 C11 34.94(18)
C7 Ru2 C8 C11 126.8(3)
Ru1 Ru2 C8 C11 86.01(17)
C6 Ru2 C8 C7 38.6(2)
C4 Ru2 C8 C7 -117.8(3)
C5 Ru2 C8 C7 139.15(19)
C11 Ru2 C8 C7 -126.8(3)
C12 Ru2 C8 C7 -91.83(19)
Ru1 Ru2 C8 C7 -40.76(15)
C11 C8 C9 C10 -63(6)
C7 C8 C9 C10 116(6)
Ru2 C8 C9 C10 -150(6)
C8 C9 C10 C15 174(100)
C9 C8 C11 C12 174.0(3)
C7 C8 C11 C12 -5.3(4)
Ru2 C8 C11 C12 -64.3(2)
C9 C8 C11 C41 -1.0(5)
C7 C8 C11 C41 179.7(3)
Ru2 C8 C11 C41 120.8(3)
C9 C8 C11 Ru2 -121.8(3)
C7 C8 C11 Ru2 58.9(2)
C6 Ru2 C11 C12 92.6(4)
C4 Ru2 C11 C12 -54.2(2)
C5 Ru2 C11 C12 -151.5(2)
C8 Ru2 C11 C12 120.8(3)
C7 Ru2 C11 C12 88.7(2)
Ru1 Ru2 C11 C12 38.61(17)
C6 Ru2 C11 C8 -28.3(4)
C4 Ru2 C11 C8 -175.00(19)
C5 Ru2 C11 C8 87.7(2)
C12 Ru2 C11 C8 -120.8(3)
C7 Ru2 C11 C8 -32.18(17)
Ru1 Ru2 C11 C8 -82.24(17)
C6 Ru2 C11 C41 -146.0(3)
C4 Ru2 C11 C41 67.2(3)
C5 Ru2 C11 C41 -30.1(3)
C8 Ru2 C11 C41 -117.8(3)
C12 Ru2 C11 C41 121.4(4)
C7 Ru2 C11 C41 -149.9(3)
Ru1 Ru2 C11 C41 160.0(3)
C8 C11 C12 C13 -174.9(3)
C41 C11 C12 C13 0.0(5)
Ru2 C11 C12 C13 122.1(3)
C8 C11 C12 Ru1 1.5(4)
C41 C11 C12 Ru1 176.3(2)
Ru2 C11 C12 Ru1 -61.60(18)
C8 C11 C12 Ru2 63.1(2)
C41 C11 C12 Ru2 -122.1(3)
C2 Ru1 C12 C13 80.0(3)
C3 Ru1 C12 C13 -16.4(3)
C1 Ru1 C12 C13 -118.0(5)
C7 Ru1 C12 C13 177.9(3)
Ru2 Ru1 C12 C13 -126.2(3)
C2 Ru1 C12 C11 -96.2(3)
C3 Ru1 C12 C11 167.4(3)
C1 Ru1 C12 C11 65.8(6)
C7 Ru1 C12 C11 1.7(2)
Ru2 Ru1 C12 C11 57.5(2)
C2 Ru1 C12 Ru2 -153.75(13)
C3 Ru1 C12 Ru2 109.85(14)
C1 Ru1 C12 Ru2 8.3(5)
C7 Ru1 C12 Ru2 -55.83(10)
C6 Ru2 C12 C13 110.4(3)
C4 Ru2 C12 C13 17.8(3)
C5 Ru2 C12 C13 -77.5(3)
C11 Ru2 C12 C13 -113.1(4)
C8 Ru2 C12 C13 -148.9(3)
C7 Ru2 C12 C13 170.9(3)
Ru1 Ru2 C12 C13 120.7(3)
C6 Ru2 C12 C11 -136.5(2)
C4 Ru2 C12 C11 130.9(2)
C5 Ru2 C12 C11 35.6(3)
C8 Ru2 C12 C11 -35.83(19)
C7 Ru2 C12 C11 -76.0(2)
Ru1 Ru2 C12 C11 -126.1(2)
C6 Ru2 C12 Ru1 -10.3(2)
C4 Ru2 C12 Ru1 -102.92(13)
C5 Ru2 C12 Ru1 161.71(13)
C11 Ru2 C12 Ru1 126.1(2)
C8 Ru2 C12 Ru1 90.31(13)
C7 Ru2 C12 Ru1 50.16(11)
C11 C12 C13 C14 142.1(19)
Ru1 C12 C13 C14 -34(2)
Ru2 C12 C13 C14 -132.1(19)
C12 C13 C14 C31 29(7)
C9 C10 C15 C19 28(12)
C9 C10 C15 C16 -149(12)
C9 C10 C15 Fe1 -61(12)
C16 Fe1 C15 C10 -121.4(4)
C20 Fe1 C15 C10 -10.1(3)
C21 Fe1 C15 C10 -49.0(4)
C24 Fe1 C15 C10 31.6(3)
C23 Fe1 C15 C10 59.6(5)
C22 Fe1 C15 C10 -71.5(6)
C17 Fe1 C15 C10 -159.8(3)
C19 Fe1 C15 C10 119.9(4)
C18 Fe1 C15 C10 157.2(3)
C16 Fe1 C15 C19 118.6(3)
C20 Fe1 C15 C19 -130.0(2)
C21 Fe1 C15 C19 -169.0(2)
C24 Fe1 C15 C19 -88.3(2)
C23 Fe1 C15 C19 -60.3(4)
C22 Fe1 C15 C19 168.6(4)
C17 Fe1 C15 C19 80.3(2)
C18 Fe1 C15 C19 37.3(2)
C20 Fe1 C15 C16 111.4(2)
C21 Fe1 C15 C16 72.4(2)
C24 Fe1 C15 C16 153.0(2)
C23 Fe1 C15 C16 -179.0(3)
C22 Fe1 C15 C16 50.0(5)
C17 Fe1 C15 C16 -38.4(2)
C19 Fe1 C15 C16 -118.6(3)
C18 Fe1 C15 C16 -81.4(2)
C10 C15 C16 C17 177.4(3)
C19 C15 C16 C17 0.5(4)
Fe1 C15 C16 C17 60.6(2)
C10 C15 C16 Fe1 116.9(3)
C19 C15 C16 Fe1 -60.1(2)
C20 Fe1 C16 C17 158.4(2)
C15 Fe1 C16 C17 -117.9(3)
C21 Fe1 C16 C17 117.0(2)
C24 Fe1 C16 C17 -171.9(3)
C23 Fe1 C16 C17 60.3(6)
C22 Fe1 C16 C17 78.3(3)
C19 Fe1 C16 C17 -79.9(2)
C18 Fe1 C16 C17 -36.4(2)
C20 Fe1 C16 C15 -83.7(2)
C21 Fe1 C16 C15 -125.2(2)
C24 Fe1 C16 C15 -54.1(4)
C23 Fe1 C16 C15 178.2(5)
C22 Fe1 C16 C15 -163.84(19)
C17 Fe1 C16 C15 117.9(3)
C19 Fe1 C16 C15 38.01(19)
C18 Fe1 C16 C15 81.5(2)
C15 C16 C17 C18 -0.6(4)
Fe1 C16 C17 C18 59.4(3)
C15 C16 C17 Fe1 -60.0(2)
C16 Fe1 C17 C18 -120.6(3)
C20 Fe1 C17 C18 -163.2(3)
C15 Fe1 C17 C18 -81.5(2)
C21 Fe1 C17 C18 160.5(2)
C24 Fe1 C17 C18 39.6(8)
C23 Fe1 C17 C18 76.3(3)
C22 Fe1 C17 C18 116.7(2)
C19 Fe1 C17 C18 -37.27(19)
C20 Fe1 C17 C16 -42.6(4)
C15 Fe1 C17 C16 39.1(2)
C21 Fe1 C17 C16 -78.9(3)
C24 Fe1 C17 C16 160.2(7)
C23 Fe1 C17 C16 -163.1(2)
C22 Fe1 C17 C16 -122.7(2)
C19 Fe1 C17 C16 83.3(2)
C18 Fe1 C17 C16 120.6(3)
C16 C17 C18 C19 0.4(4)
Fe1 C17 C18 C19 58.6(2)
C16 C17 C18 Fe1 -58.2(2)
C16 Fe1 C18 C17 37.3(2)
C20 Fe1 C18 C17 144.0(5)
C15 Fe1 C18 C17 82.2(2)
C21 Fe1 C18 C17 -41.6(4)
C24 Fe1 C18 C17 -170.1(2)
C23 Fe1 C18 C17 -126.8(2)
C22 Fe1 C18 C17 -82.7(2)
C19 Fe1 C18 C17 120.0(3)
C16 Fe1 C18 C19 -82.8(2)
C20 Fe1 C18 C19 23.9(7)
C15 Fe1 C18 C19 -37.8(2)
C21 Fe1 C18 C19 -161.7(3)
C24 Fe1 C18 C19 69.9(3)
C23 Fe1 C18 C19 113.1(2)
C22 Fe1 C18 C19 157.3(2)
C17 Fe1 C18 C19 -120.0(3)
C17 C18 C19 C15 -0.1(4)
Fe1 C18 C19 C15 58.4(2)
C17 C18 C19 Fe1 -58.5(2)
C10 C15 C19 C18 -177.2(3)
C16 C15 C19 C18 -0.2(4)
Fe1 C15 C19 C18 -59.4(2)
C10 C15 C19 Fe1 -117.9(3)
C16 C15 C19 Fe1 59.1(2)
C16 Fe1 C19 C18 80.9(2)
C20 Fe1 C19 C18 -173.0(2)
C15 Fe1 C19 C18 119.6(3)
C21 Fe1 C19 C18 152.0(5)
C24 Fe1 C19 C18 -130.9(2)
C23 Fe1 C19 C18 -88.0(2)
C22 Fe1 C19 C18 -52.4(4)
C17 Fe1 C19 C18 36.8(2)
C16 Fe1 C19 C15 -38.63(19)
C20 Fe1 C19 C15 67.5(3)
C21 Fe1 C19 C15 32.5(6)
C24 Fe1 C19 C15 109.5(2)
C23 Fe1 C19 C15 152.4(2)
C22 Fe1 C19 C15 -171.9(3)
C17 Fe1 C19 C15 -82.7(2)
C18 Fe1 C19 C15 -119.6(3)
C16 Fe1 C20 C21 -83.0(2)
C15 Fe1 C20 C21 -126.0(2)
C24 Fe1 C20 C21 119.2(3)
C23 Fe1 C20 C21 81.2(2)
C22 Fe1 C20 C21 37.8(2)
C17 Fe1 C20 C21 -53.7(4)
C19 Fe1 C20 C21 -164.7(2)
C18 Fe1 C20 C21 176.2(5)
C16 Fe1 C20 C24 157.8(2)
C15 Fe1 C20 C24 114.7(2)
C21 Fe1 C20 C24 -119.2(3)
C23 Fe1 C20 C24 -38.0(2)
C22 Fe1 C20 C24 -81.4(2)
C17 Fe1 C20 C24 -173.0(3)
C19 Fe1 C20 C24 76.0(3)
C18 Fe1 C20 C24 56.9(6)
C24 C20 C21 C22 0.3(4)
Fe1 C20 C21 C22 -59.5(2)
C24 C20 C21 Fe1 59.8(2)
C16 Fe1 C21 C20 111.5(2)
C15 Fe1 C21 C20 70.6(3)
C24 Fe1 C21 C20 -37.9(2)
C23 Fe1 C21 C20 -81.8(2)
C22 Fe1 C21 C20 -119.3(3)
C17 Fe1 C21 C20 153.1(2)
C19 Fe1 C21 C20 45.6(6)
C18 Fe1 C21 C20 -177.9(3)
C16 Fe1 C21 C22 -129.2(2)
C20 Fe1 C21 C22 119.3(3)
C15 Fe1 C21 C22 -170.1(2)
C24 Fe1 C21 C22 81.4(2)
C23 Fe1 C21 C22 37.5(2)
C17 Fe1 C21 C22 -87.6(2)
C19 Fe1 C21 C22 164.8(4)
C18 Fe1 C21 C22 -58.6(4)
C20 C21 C22 C23 -0.3(4)
Fe1 C21 C22 C23 -59.7(3)
C20 C21 C22 Fe1 59.3(2)
C16 Fe1 C22 C23 -173.0(2)
C20 Fe1 C22 C23 81.6(2)
C15 Fe1 C22 C23 148.0(4)
C21 Fe1 C22 C23 118.9(3)
C24 Fe1 C22 C23 37.4(2)
C17 Fe1 C22 C23 -130.0(2)
C19 Fe1 C22 C23 -50.3(4)
C18 Fe1 C22 C23 -87.5(3)
C16 Fe1 C22 C21 68.1(3)
C20 Fe1 C22 C21 -37.4(2)
C15 Fe1 C22 C21 29.1(6)
C24 Fe1 C22 C21 -81.5(2)
C23 Fe1 C22 C21 -118.9(3)
C17 Fe1 C22 C21 111.0(2)
C19 Fe1 C22 C21 -169.2(3)
C18 Fe1 C22 C21 153.6(2)
C21 C22 C23 C24 0.2(4)
Fe1 C22 C23 C24 -59.1(2)
C21 C22 C23 Fe1 59.3(2)
C16 Fe1 C23 C22 22.8(7)
C20 Fe1 C23 C22 -81.6(2)
C15 Fe1 C23 C22 -159.9(3)
C21 Fe1 C23 C22 -38.0(2)
C24 Fe1 C23 C22 -119.8(3)
C17 Fe1 C23 C22 71.2(3)
C19 Fe1 C23 C22 158.0(2)
C18 Fe1 C23 C22 113.6(2)
C16 Fe1 C23 C24 142.6(5)
C20 Fe1 C23 C24 38.2(2)
C15 Fe1 C23 C24 -40.1(4)
C21 Fe1 C23 C24 81.7(2)
C22 Fe1 C23 C24 119.8(3)
C17 Fe1 C23 C24 -169.1(2)
C19 Fe1 C23 C24 -82.2(2)
C18 Fe1 C23 C24 -126.6(2)
C22 C23 C24 C20 0.0(4)
Fe1 C23 C24 C20 -59.3(2)
C22 C23 C24 Fe1 59.3(2)
C21 C20 C24 C23 -0.2(4)
Fe1 C20 C24 C23 59.7(2)
C21 C20 C24 Fe1 -59.9(2)
C16 Fe1 C24 C23 -161.9(3)
C20 Fe1 C24 C23 -118.5(3)
C15 Fe1 C24 C23 160.9(2)
C21 Fe1 C24 C23 -81.1(2)
C22 Fe1 C24 C23 -37.1(2)
C17 Fe1 C24 C23 44.5(8)
C19 Fe1 C24 C23 117.0(2)
C18 Fe1 C24 C23 77.0(3)
C16 Fe1 C24 C20 -43.5(4)
C15 Fe1 C24 C20 -80.6(2)
C21 Fe1 C24 C20 37.4(2)
C23 Fe1 C24 C20 118.5(3)
C22 Fe1 C24 C20 81.4(2)
C17 Fe1 C24 C20 163.0(7)
C19 Fe1 C24 C20 -124.5(2)
C18 Fe1 C24 C20 -164.5(2)
C8 C7 C25 C30 -129.1(3)
Ru1 C7 C25 C30 47.0(4)
Ru2 C7 C25 C30 149.2(3)
C8 C7 C25 C26 50.1(4)
Ru1 C7 C25 C26 -133.8(3)
Ru2 C7 C25 C26 -31.6(5)
C30 C25 C26 C27 1.0(5)
C7 C25 C26 C27 -178.2(3)
C25 C26 C27 C28 0.6(5)
C26 C27 C28 C29 -1.1(5)
C27 C28 C29 C30 0.0(5)
C28 C29 C30 C25 1.7(5)
C26 C25 C30 C29 -2.1(5)
C7 C25 C30 C29 177.1(3)
C13 C14 C31 C35 -135(5)
C13 C14 C31 C32 38(5)
C13 C14 C31 Fe2 -47(5)
C32 Fe2 C31 C14 120.2(4)
C40 Fe2 C31 C14 -39.4(3)
C38 Fe2 C31 C14 68.6(6)
C36 Fe2 C31 C14 2.3(3)
C37 Fe2 C31 C14 42.3(4)
C39 Fe2 C31 C14 -68.5(5)
C33 Fe2 C31 C14 157.7(3)
C34 Fe2 C31 C14 -159.0(3)
C35 Fe2 C31 C14 -121.6(4)
C32 Fe2 C31 C35 -118.2(3)
C40 Fe2 C31 C35 82.2(3)
C38 Fe2 C31 C35 -169.8(4)
C36 Fe2 C31 C35 124.0(2)
C37 Fe2 C31 C35 163.9(2)
C39 Fe2 C31 C35 53.1(4)
C33 Fe2 C31 C35 -80.7(2)
C34 Fe2 C31 C35 -37.4(2)
C40 Fe2 C31 C32 -159.6(2)
C38 Fe2 C31 C32 -51.6(5)
C36 Fe2 C31 C32 -117.9(2)
C37 Fe2 C31 C32 -78.0(3)
C39 Fe2 C31 C32 171.2(3)
C33 Fe2 C31 C32 37.5(2)
C34 Fe2 C31 C32 80.7(2)
C35 Fe2 C31 C32 118.2(3)
C14 C31 C32 C33 -175.2(3)
C35 C31 C32 C33 -0.6(4)
Fe2 C31 C32 C33 -60.4(2)
C14 C31 C32 Fe2 -114.7(3)
C35 C31 C32 Fe2 59.8(2)
C40 Fe2 C32 C33 166.1(4)
C38 Fe2 C32 C33 -79.2(3)
C36 Fe2 C32 C33 -161.5(2)
C31 Fe2 C32 C33 119.0(3)
C37 Fe2 C32 C33 -120.1(2)
C39 Fe2 C32 C33 -49.3(6)
C34 Fe2 C32 C33 36.99(19)
C35 Fe2 C32 C33 80.5(2)
C40 Fe2 C32 C31 47.1(5)
C38 Fe2 C32 C31 161.8(2)
C36 Fe2 C32 C31 79.5(3)
C37 Fe2 C32 C31 121.0(2)
C39 Fe2 C32 C31 -168.2(5)
C33 Fe2 C32 C31 -119.0(3)
C34 Fe2 C32 C31 -82.0(2)
C35 Fe2 C32 C31 -38.44(19)
C31 C32 C33 C34 0.8(4)
Fe2 C32 C33 C34 -59.0(2)
C31 C32 C33 Fe2 59.8(2)
C40 Fe2 C33 C32 -160.7(5)
C38 Fe2 C33 C32 121.2(2)
C36 Fe2 C33 C32 42.5(5)
C31 Fe2 C33 C32 -38.5(2)
C37 Fe2 C33 C32 78.0(3)
C39 Fe2 C33 C32 163.2(2)
C34 Fe2 C33 C32 -120.1(3)
C35 Fe2 C33 C32 -82.9(2)
C32 Fe2 C33 C34 120.1(3)
C40 Fe2 C33 C34 -40.6(6)
C38 Fe2 C33 C34 -118.7(2)
C36 Fe2 C33 C34 162.6(4)
C31 Fe2 C33 C34 81.6(2)
C37 Fe2 C33 C34 -161.9(2)
C39 Fe2 C33 C34 -76.7(3)
C35 Fe2 C33 C34 37.18(19)
C32 C33 C34 C35 -0.8(4)
Fe2 C33 C34 C35 -59.1(2)
C32 C33 C34 Fe2 58.3(2)
C32 Fe2 C34 C33 -37.17(19)
C40 Fe2 C34 C33 166.1(2)
C38 Fe2 C34 C33 81.2(3)
C36 Fe2 C34 C33 -157.4(5)
C31 Fe2 C34 C33 -82.0(2)
C37 Fe2 C34 C33 44.2(5)
C39 Fe2 C34 C33 123.9(2)
C35 Fe2 C34 C33 -120.1(3)
C32 Fe2 C34 C35 82.9(2)
C40 Fe2 C34 C35 -73.8(3)
C38 Fe2 C34 C35 -158.7(2)
C36 Fe2 C34 C35 -37.3(6)
C31 Fe2 C34 C35 38.1(2)
C37 Fe2 C34 C35 164.3(4)
C39 Fe2 C34 C35 -116.0(2)
C33 Fe2 C34 C35 120.1(3)
C33 C34 C35 C31 0.4(4)
Fe2 C34 C35 C31 -58.7(2)
C33 C34 C35 Fe2 59.1(2)
C14 C31 C35 C34 174.7(3)
C32 C31 C35 C34 0.1(4)
Fe2 C31 C35 C34 59.2(2)
C14 C31 C35 Fe2 115.4(3)
C32 C31 C35 Fe2 -59.1(2)
C32 Fe2 C35 C34 -80.5(2)
C40 Fe2 C35 C34 125.1(2)
C38 Fe2 C35 C34 52.1(5)
C36 Fe2 C35 C34 166.6(2)
C31 Fe2 C35 C34 -119.2(3)
C37 Fe2 C35 C34 -162.5(4)
C39 Fe2 C35 C34 83.4(3)
C33 Fe2 C35 C34 -37.0(2)
C32 Fe2 C35 C31 38.74(19)
C40 Fe2 C35 C31 -115.7(2)
C38 Fe2 C35 C31 171.4(4)
C36 Fe2 C35 C31 -74.2(3)
C37 Fe2 C35 C31 -43.3(5)
C39 Fe2 C35 C31 -157.3(2)
C33 Fe2 C35 C31 82.3(2)
C34 Fe2 C35 C31 119.2(3)
C32 Fe2 C36 C37 80.4(3)
C40 Fe2 C36 C37 -119.5(4)
C38 Fe2 C36 C37 -38.1(3)
C31 Fe2 C36 C37 123.0(3)
C39 Fe2 C36 C37 -81.7(3)
C33 Fe2 C36 C37 50.0(5)
C34 Fe2 C36 C37 -167.5(4)
C35 Fe2 C36 C37 164.2(2)
C32 Fe2 C36 C40 -160.1(2)
C38 Fe2 C36 C40 81.4(3)
C31 Fe2 C36 C40 -117.5(3)
C37 Fe2 C36 C40 119.5(4)
C39 Fe2 C36 C40 37.8(3)
C33 Fe2 C36 C40 169.5(3)
C34 Fe2 C36 C40 -48.0(6)
C35 Fe2 C36 C40 -76.3(3)
C40 C36 C37 C38 0.5(5)
Fe2 C36 C37 C38 59.7(3)
C40 C36 C37 Fe2 -59.2(3)
C32 Fe2 C37 C36 -116.9(3)
C40 Fe2 C37 C36 37.7(2)
C38 Fe2 C37 C36 118.7(4)
C31 Fe2 C37 C36 -74.2(3)
C39 Fe2 C37 C36 81.3(3)
C33 Fe2 C37 C36 -158.4(2)
C34 Fe2 C37 C36 169.5(4)
C35 Fe2 C37 C36 -41.6(6)
C32 Fe2 C37 C38 124.4(3)
C40 Fe2 C37 C38 -81.0(3)
C36 Fe2 C37 C38 -118.7(4)
C31 Fe2 C37 C38 167.1(2)
C39 Fe2 C37 C38 -37.4(3)
C33 Fe2 C37 C38 82.9(3)
C34 Fe2 C37 C38 50.8(5)
C35 Fe2 C37 C38 -160.3(4)
C36 C37 C38 C39 -0.1(5)
Fe2 C37 C38 C39 59.8(3)
C36 C37 C38 Fe2 -59.9(3)
C32 Fe2 C38 C39 166.3(2)
C40 Fe2 C38 C39 -37.7(3)
C36 Fe2 C38 C39 -81.9(3)
C31 Fe2 C38 C39 -154.4(4)
C37 Fe2 C38 C39 -119.4(4)
C33 Fe2 C38 C39 123.7(2)
C34 Fe2 C38 C39 81.1(3)
C35 Fe2 C38 C39 43.3(5)
C32 Fe2 C38 C37 -74.3(3)
C40 Fe2 C38 C37 81.7(3)
C36 Fe2 C38 C37 37.6(3)
C31 Fe2 C38 C37 -34.9(6)
C39 Fe2 C38 C37 119.4(4)
C33 Fe2 C38 C37 -116.9(3)
C34 Fe2 C38 C37 -159.5(3)
C35 Fe2 C38 C37 162.7(4)
C37 C38 C39 C40 -0.3(5)
Fe2 C38 C39 C40 59.2(3)
C37 C38 C39 Fe2 -59.5(3)
C32 Fe2 C39 C38 -39.3(6)
C40 Fe2 C39 C38 119.0(4)
C36 Fe2 C39 C38 80.8(3)
C31 Fe2 C39 C38 159.9(3)
C37 Fe2 C39 C38 37.6(3)
C33 Fe2 C39 C38 -77.0(3)
C34 Fe2 C39 C38 -118.8(2)
C35 Fe2 C39 C38 -161.9(2)
C32 Fe2 C39 C40 -158.3(5)
C38 Fe2 C39 C40 -119.0(4)
C36 Fe2 C39 C40 -38.1(3)
C31 Fe2 C39 C40 40.9(5)
C37 Fe2 C39 C40 -81.4(3)
C33 Fe2 C39 C40 164.1(3)
C34 Fe2 C39 C40 122.2(3)
C35 Fe2 C39 C40 79.1(3)
C38 C39 C40 C36 0.6(5)
Fe2 C39 C40 C36 59.9(3)
C38 C39 C40 Fe2 -59.3(3)
C37 C36 C40 C39 -0.7(5)
Fe2 C36 C40 C39 -60.2(3)
C37 C36 C40 Fe2 59.6(3)
C32 Fe2 C40 C39 164.1(3)
C38 Fe2 C40 C39 37.7(3)
C36 Fe2 C40 C39 118.6(4)
C31 Fe2 C40 C39 -162.0(2)
C37 Fe2 C40 C39 81.6(3)
C33 Fe2 C40 C39 -47.1(6)
C34 Fe2 C40 C39 -78.2(3)
C35 Fe2 C40 C39 -118.9(3)
C32 Fe2 C40 C36 45.4(5)
C38 Fe2 C40 C36 -81.0(3)
C31 Fe2 C40 C36 79.4(3)
C37 Fe2 C40 C36 -37.1(3)
C39 Fe2 C40 C36 -118.6(4)
C33 Fe2 C40 C36 -165.8(5)
C34 Fe2 C40 C36 163.1(2)
C35 Fe2 C40 C36 122.5(3)
C12 C11 C41 C46 61.4(5)
C8 C11 C41 C46 -124.2(4)
Ru2 C11 C41 C46 -33.5(4)
C12 C11 C41 C42 -120.0(4)
C8 C11 C41 C42 54.3(4)
Ru2 C11 C41 C42 145.0(3)
C46 C41 C42 C43 1.9(5)
C11 C41 C42 C43 -176.7(3)
C41 C42 C43 C44 -0.7(6)
C42 C43 C44 C45 -0.9(6)
C43 C44 C45 C46 1.2(6)
C44 C45 C46 C41 0.0(5)
C42 C41 C46 C45 -1.5(5)
C11 C41 C46 C45 177.0(3)
